data_4101376
loop_
_publ_author_name
'Alvarez, Eleuterio'
'Conejero, Salvador'
'Paneque, Margarita'
'Petronilho, Ana'
'Poveda, Manuel L'
'Serrano, Oracio'
'Carmona, Ernesto'

_publ_section_title
;
 Iridium(III)-induced isomerization of 2-substituted pyridines to
 N-heterocyclic carbenes.
;
_journal_issue 40
_journal_name_full 'Journal of the American Chemical Society'
_journal_page_first 13060
_journal_page_last 13061
_journal_paper_doi 10.1021/ja0646592
_journal_volume 128
_journal_year 2006
_chemical_formula_moiety '2(C33 H39 B Ir N7), C5 H12'
_chemical_formula_sum 'C71 H90 B2 Ir2 N14'
_chemical_formula_weight 1545.59
_chemical_name_systematic
; 
 ? 
;
_space_group_IT_number 14
_symmetry_cell_setting monoclinic
_symmetry_space_group_name_Hall '-P 2yn'
_symmetry_space_group_name_H-M 'P 1 21/n 1'
_atom_sites_solution_hydrogens geom
_atom_sites_solution_primary direct
_atom_sites_solution_secondary difmap
_audit_creation_method SHELXL-97
_cell_angle_alpha 90.00
_cell_angle_beta 99.9410(10)
_cell_angle_gamma 90.00
_cell_formula_units_Z 2
_cell_length_a 10.3293(2)
_cell_length_b 25.2058(5)
_cell_length_c 13.1798(3)
_cell_measurement_reflns_used 7652
_cell_measurement_temperature 100(2)
_cell_measurement_theta_max 30.48
_cell_measurement_theta_min 2.57
_cell_volume 3379.95(12)
_computing_cell_refinement 'SAINT+ v. 7.06 a (Bruker AXS, 2003)'
_computing_data_collection 'APEX-W2K-NT v. 1.0 (Bruker AXS, 2004)'
_computing_data_reduction 'SAINT+ v. 7.06 a (Bruker AXS, 2001)'
_computing_molecular_graphics 'XP, SHELXTL v. 6.10 (Bruker, 2000)'
_computing_publication_material 'XCIF, SHELXTL v. 6.12 (Bruker, 2001)'
_computing_structure_refinement 'SHELXL-97 (Sheldrick, 1997)'
_computing_structure_solution 'SHELXS-97 (Sheldrick, 1990)'
_diffrn_ambient_temperature 100(2)
_diffrn_detector_area_resol_mean 8.26
_diffrn_measured_fraction_theta_full 0.994
_diffrn_measured_fraction_theta_max 0.994
_diffrn_measurement_device_type 'Bruker-Nonius X8kappa APEX II CCD system'
_diffrn_measurement_method '\w rotations with narrow frames'
_diffrn_radiation_monochromator graphite
_diffrn_radiation_source 'fine-focus sealed tube'
_diffrn_radiation_type MoK\a
_diffrn_radiation_wavelength 0.71073
_diffrn_reflns_av_R_equivalents 0.0255
_diffrn_reflns_av_sigmaI/netI 0.0182
_diffrn_reflns_limit_h_max 14
_diffrn_reflns_limit_h_min -14
_diffrn_reflns_limit_k_max 35
_diffrn_reflns_limit_k_min -35
_diffrn_reflns_limit_l_max 18
_diffrn_reflns_limit_l_min -17
_diffrn_reflns_number 60903
_diffrn_reflns_theta_full 30.51
_diffrn_reflns_theta_max 30.51
_diffrn_reflns_theta_min 2.86
_diffrn_standards_decay_% 0
_exptl_absorpt_coefficient_mu 3.986
_exptl_absorpt_correction_T_max 0.4525
_exptl_absorpt_correction_T_min 0.3520
_exptl_absorpt_correction_type multi-scan
_exptl_absorpt_process_details
; 
 SADABS: Area-Detector Absorption Correction. Bruker-AXS
 within v. 7.06 a (Bruker AXS, 2003).
;
_exptl_crystal_colour orange
_exptl_crystal_density_diffrn 1.519
_exptl_crystal_density_method 'not measured'
_exptl_crystal_description prism
_exptl_crystal_F_000 1556
_exptl_crystal_size_max 0.29
_exptl_crystal_size_mid 0.26
_exptl_crystal_size_min 0.20
_refine_diff_density_max 0.762
_refine_diff_density_min -0.629
_refine_diff_density_rms 0.083
_refine_ls_extinction_method none
_refine_ls_goodness_of_fit_ref 1.038
_refine_ls_hydrogen_treatment mixed
_refine_ls_matrix_type full
_refine_ls_number_parameters 427
_refine_ls_number_reflns 10242
_refine_ls_number_restraints 56
_refine_ls_restrained_S_all 1.036
_refine_ls_R_factor_all 0.0219
_refine_ls_R_factor_gt 0.0177
_refine_ls_shift/su_max 0.004
_refine_ls_shift/su_mean 0.000
_refine_ls_structure_factor_coef Fsqd
_refine_ls_weighting_details 'calc w=1/[\s^2^(Fo^2^)+(0.0210P)^2^+1.3332P] where P=(Fo^2^+2Fc^2^)/3'
_refine_ls_weighting_scheme calc
_refine_ls_wR_factor_gt 0.0403
_refine_ls_wR_factor_ref 0.0416
_reflns_number_gt 9202
_reflns_number_total 10242
_reflns_threshold_expression >2sigma(I)
_cod_data_source_file ja0646592si20060824_124357.cif
_cod_data_source_block 2-Me
_cod_depositor_comments
;
The following automatic conversions were performed:
'_symmetry_cell_setting' value 'Monoclinic' changed to 'monoclinic'
according to '/home/saulius/struct/CIF-dictionaries/cif_core.dic'
dictionary named 'cif_core.dic' version 2.4.1 from 2010-06-29.

Automatic conversion script
Id: cif_fix_enum 1527 2010-12-29 10:47:43Z saulius 
;
_cod_original_sg_symbol_H-M P2(1)/n
_cod_database_code 4101376

loop_
_symmetry_equiv_pos_as_xyz
'x, y, z'
'-x+1/2, y+1/2, -z+1/2'
'-x, -y, -z'
'x-1/2, -y-1/2, z-1/2'

loop_
_atom_site_label
_atom_site_type_symbol
_atom_site_fract_x
_atom_site_fract_y
_atom_site_fract_z
_atom_site_U_iso_or_equiv
_atom_site_adp_type
_atom_site_occupancy
_atom_site_symmetry_multiplicity
_atom_site_calc_flag
_atom_site_refinement_flags
_atom_site_disorder_assembly
_atom_site_disorder_group
Ir1 Ir 0.770161(5) 0.151954(2) 0.357147(4) 0.01297(2) Uani 1 1 d . . .
N1 N 0.95855(13) 0.13928(5) 0.44646(11) 0.0154(2) Uani 1 1 d . . .
N2 N 1.04436(13) 0.10726(5) 0.40603(10) 0.0159(2) Uani 1 1 d . . .
N3 N 0.76306(12) 0.06756(5) 0.32959(10) 0.0158(2) Uani 1 1 d . . .
N4 N 0.87675(12) 0.04332(5) 0.31339(10) 0.0159(2) Uani 1 1 d . . .
N5 N 0.86855(13) 0.15583(5) 0.22309(11) 0.0166(3) Uani 1 1 d . . .
N6 N 0.95956(13) 0.11684(5) 0.21577(10) 0.0165(3) Uani 1 1 d . . .
N7 N 0.48790(13) 0.17910(6) 0.30836(11) 0.0195(3) Uani 1 1 d D . .
H7N H 0.500(2) 0.1857(8) 0.3728(12) 0.023 Uiso 1 1 d D . .
C1 C 1.02239(16) 0.15756(6) 0.53704(13) 0.0168(3) Uani 1 1 d . . .
C2 C 1.15104(16) 0.13766(7) 0.55429(13) 0.0193(3) Uani 1 1 d . . .
H2 H 1.2177 0.1446 0.6120 0.023 Uiso 1 1 d R . .
C3 C 1.16143(15) 0.10599(6) 0.47108(13) 0.0185(3) Uani 1 1 d . . .
C4 C 0.96105(16) 0.19262(7) 0.60710(13) 0.0207(3) Uani 1 1 d . . .
H4A H 0.9096 0.2205 0.5668 0.031 Uiso 1 1 d R . .
H4B H 1.0302 0.2089 0.6578 0.031 Uiso 1 1 d R . .
H4C H 0.9033 0.1714 0.6428 0.031 Uiso 1 1 d R . .
C5 C 1.27664(16) 0.07500(8) 0.44900(15) 0.0252(4) Uani 1 1 d . . .
H5A H 1.2588 0.0370 0.4540 0.038 Uiso 1 1 d R . .
H5B H 1.3548 0.0844 0.4992 0.038 Uiso 1 1 d R . .
H5C H 1.2919 0.0833 0.3794 0.038 Uiso 1 1 d R . .
C6 C 0.67185(16) 0.02936(6) 0.32394(12) 0.0178(3) Uani 1 1 d . . .
C7 C 0.72663(16) -0.01931(6) 0.30352(13) 0.0202(3) Uani 1 1 d . . .
H7 H 0.6835 -0.0527 0.2959 0.024 Uiso 1 1 d R . .
C8 C 0.85619(16) -0.00911(6) 0.29676(13) 0.0188(3) Uani 1 1 d . . .
C9 C 0.53408(16) 0.03949(7) 0.33947(14) 0.0227(3) Uani 1 1 d . . .
H9A H 0.5321 0.0710 0.3828 0.034 Uiso 1 1 d R . .
H9B H 0.5019 0.0087 0.3732 0.034 Uiso 1 1 d R . .
H9C H 0.4779 0.0454 0.2726 0.034 Uiso 1 1 d R . .
C10 C 0.96098(18) -0.04620(7) 0.27540(15) 0.0257(4) Uani 1 1 d . . .
H10A H 0.9879 -0.0365 0.2101 0.039 Uiso 1 1 d R . .
H10B H 0.9270 -0.0826 0.2709 0.039 Uiso 1 1 d R . .
H10C H 1.0369 -0.0439 0.3312 0.039 Uiso 1 1 d R . .
C11 C 0.85875(16) 0.18494(6) 0.13651(13) 0.0191(3) Uani 1 1 d . . .
C12 C 0.94250(18) 0.16423(7) 0.07361(14) 0.0237(3) Uani 1 1 d . . .
H12 H 0.9550 0.1774 0.0085 0.028 Uiso 1 1 d R . .
C13 C 1.00329(16) 0.12088(7) 0.12508(13) 0.0210(3) Uani 1 1 d . . .
C14 C 0.76980(18) 0.23181(7) 0.11380(14) 0.0244(3) Uani 1 1 d . . .
H14A H 0.6899 0.2213 0.0667 0.037 Uiso 1 1 d R . .
H14B H 0.8150 0.2598 0.0818 0.037 Uiso 1 1 d R . .
H14C H 0.7463 0.2451 0.1781 0.037 Uiso 1 1 d R . .
C15 C 1.09531(19) 0.08145(8) 0.09096(15) 0.0284(4) Uani 1 1 d . . .
H15A H 1.1755 0.0793 0.1428 0.043 Uiso 1 1 d R . .
H15B H 1.1179 0.0928 0.0251 0.043 Uiso 1 1 d R . .
H15C H 1.0531 0.0465 0.0827 0.043 Uiso 1 1 d R . .
C16 C 0.59337(16) 0.15887(6) 0.27145(13) 0.0170(3) Uani 1 1 d . . .
C17 C 0.56034(18) 0.14173(8) 0.16741(14) 0.0247(4) Uani 1 1 d . . .
H17 H 0.6259 0.1254 0.1356 0.030 Uiso 1 1 d R . .
C18 C 0.43612(19) 0.14825(8) 0.11181(15) 0.0305(4) Uani 1 1 d . . .
H18 H 0.4169 0.1357 0.0428 0.037 Uiso 1 1 d R . .
C19 C 0.33701(18) 0.17289(8) 0.15528(15) 0.0293(4) Uani 1 1 d . . .
H19 H 0.2529 0.1794 0.1151 0.035 Uiso 1 1 d R . .
C20 C 0.36375(16) 0.18741(7) 0.25593(15) 0.0241(4) Uani 1 1 d . . .
C21 C 0.26795(18) 0.21335(9) 0.31375(18) 0.0351(5) Uani 1 1 d . . .
H21A H 0.1795 0.2115 0.2726 0.053 Uiso 1 1 d R . .
H21B H 0.2927 0.2506 0.3269 0.053 Uiso 1 1 d R . .
H21C H 0.2690 0.1950 0.3794 0.053 Uiso 1 1 d R . .
C22 C 0.72242(16) 0.09483(6) 0.54605(13) 0.0184(3) Uani 1 1 d . . .
H22 H 0.7729 0.0684 0.5195 0.022 Uiso 1 1 d R . .
C23 C 0.67884(17) 0.08471(7) 0.63811(13) 0.0220(3) Uani 1 1 d . . .
H23 H 0.7001 0.0520 0.6729 0.026 Uiso 1 1 d R . .
C24 C 0.60442(18) 0.12207(8) 0.67958(14) 0.0262(4) Uani 1 1 d . . .
H24 H 0.5718 0.1148 0.7413 0.031 Uiso 1 1 d R . .
C25 C 0.57798(18) 0.17004(8) 0.62938(14) 0.0255(4) Uani 1 1 d . . .
H25 H 0.5290 0.1964 0.6577 0.031 Uiso 1 1 d R . .
C26 C 0.62341(16) 0.17994(7) 0.53758(13) 0.0200(3) Uani 1 1 d . . .
H26 H 0.6049 0.2135 0.5053 0.024 Uiso 1 1 d R . .
C27 C 0.69541(15) 0.14249(6) 0.49003(13) 0.0166(3) Uani 1 1 d . . .
C28 C 0.79508(16) 0.23278(6) 0.36992(12) 0.0165(3) Uani 1 1 d . . .
C29 C 0.92212(17) 0.25327(6) 0.36883(13) 0.0201(3) Uani 1 1 d . . .
H29 H 0.9936 0.2291 0.3743 0.024 Uiso 1 1 d R . .
C30 C 0.94769(19) 0.30693(7) 0.36018(13) 0.0239(3) Uani 1 1 d . . .
H30 H 1.0352 0.3185 0.3597 0.029 Uiso 1 1 d R . .
C31 C 0.8468(2) 0.34389(7) 0.35209(14) 0.0265(4) Uani 1 1 d . . .
H31 H 0.8635 0.3805 0.3436 0.032 Uiso 1 1 d R . .
C32 C 0.7212(2) 0.32576(7) 0.35661(13) 0.0249(4) Uani 1 1 d . . .
H32 H 0.6511 0.3504 0.3536 0.030 Uiso 1 1 d R . .
C33 C 0.69702(17) 0.27180(6) 0.36562(13) 0.0202(3) Uani 1 1 d . . .
H33 H 0.6099 0.2608 0.3691 0.024 Uiso 1 1 d R . .
B1 B 0.99822(17) 0.07719(7) 0.30465(14) 0.0164(3) Uani 1 1 d . . .
H1 H 1.0706 0.0537 0.2894 0.020 Uiso 1 1 d R . .
C34A C 0.6994(8) 0.0438(3) 0.9527(5) 0.0628(19) Uani 0.50 1 d PDU A 1
H34A H 0.6901 0.0302 0.8822 0.094 Uiso 0.50 1 d PR A 1
H34B H 0.7928 0.0467 0.9825 0.094 Uiso 0.50 1 d PR A 1
H34C H 0.6582 0.0789 0.9519 0.094 Uiso 0.50 1 d PR A 1
C35A C 0.6290(6) 0.0068(2) 1.0157(4) 0.0508(12) Uani 0.50 1 d PDU A 1
H35A H 0.6425 0.0199 1.0875 0.061 Uiso 0.50 1 d PR A 1
H35B H 0.6714 -0.0285 1.0162 0.061 Uiso 0.50 1 d PR A 1
C34B C 0.7344(7) 0.0361(3) 1.0052(7) 0.069(2) Uani 0.50 1 d PDU B 2
H34D H 0.7481 0.0551 1.0710 0.103 Uiso 0.50 1 d PR B 2
H34E H 0.7796 0.0549 0.9563 0.103 Uiso 0.50 1 d PR B 2
H34F H 0.7697 0.0001 1.0158 0.103 Uiso 0.50 1 d PR B 2
C35B C 0.5913(6) 0.0335(2) 0.9610(5) 0.0566(14) Uani 0.50 1 d PDU B 2
H35C H 0.5789 0.0200 0.8894 0.068 Uiso 0.50 1 d PR B 2
H35D H 0.5540 0.0698 0.9589 0.068 Uiso 0.50 1 d PR B 2
C36B C 0.5172(6) -0.0012(3) 1.0227(4) 0.0460(12) Uani 0.50 1 d PDU B 2
H36A H 0.5294 0.0131 1.0937 0.055 Uiso 0.50 1 d PR B 2
H36B H 0.5579 -0.0369 1.0266 0.055 Uiso 0.50 1 d PR B 2

loop_
_atom_site_aniso_label
_atom_site_aniso_U_11
_atom_site_aniso_U_22
_atom_site_aniso_U_33
_atom_site_aniso_U_23
_atom_site_aniso_U_13
_atom_site_aniso_U_12
Ir1 0.01189(3) 0.01165(3) 0.01572(3) -0.00076(2) 0.00339(2) 0.00142(2)
N1 0.0141(6) 0.0133(6) 0.0196(6) -0.0024(5) 0.0054(5) 0.0012(5)
N2 0.0139(6) 0.0135(6) 0.0209(7) -0.0001(5) 0.0046(5) 0.0014(5)
N3 0.0144(6) 0.0146(6) 0.0191(6) -0.0026(5) 0.0051(5) 0.0007(5)
N4 0.0146(6) 0.0140(6) 0.0201(6) -0.0023(5) 0.0057(5) 0.0021(5)
N5 0.0162(6) 0.0143(6) 0.0200(7) -0.0010(5) 0.0057(5) 0.0016(5)
N6 0.0163(6) 0.0145(6) 0.0200(6) -0.0015(5) 0.0069(5) 0.0011(5)
N7 0.0157(6) 0.0213(7) 0.0214(7) 0.0007(5) 0.0029(5) 0.0024(5)
C1 0.0156(7) 0.0154(7) 0.0191(7) 0.0009(6) 0.0024(6) -0.0016(5)
C2 0.0154(7) 0.0189(7) 0.0227(8) 0.0013(6) 0.0008(6) -0.0008(6)
C3 0.0137(7) 0.0182(7) 0.0236(8) 0.0024(6) 0.0036(6) 0.0009(6)
C4 0.0199(8) 0.0201(8) 0.0216(8) -0.0046(6) 0.0024(6) 0.0006(6)
C5 0.0158(7) 0.0303(9) 0.0300(9) 0.0006(7) 0.0046(7) 0.0064(7)
C6 0.0183(7) 0.0164(7) 0.0184(7) -0.0011(6) 0.0029(6) -0.0026(6)
C7 0.0218(8) 0.0156(7) 0.0231(8) -0.0021(6) 0.0034(6) -0.0029(6)
C8 0.0208(7) 0.0144(7) 0.0216(8) -0.0019(6) 0.0046(6) 0.0002(6)
C9 0.0167(7) 0.0225(8) 0.0297(9) -0.0016(7) 0.0062(6) -0.0025(6)
C10 0.0273(9) 0.0150(7) 0.0364(10) -0.0044(7) 0.0101(7) 0.0022(7)
C11 0.0198(7) 0.0183(7) 0.0196(8) 0.0017(6) 0.0048(6) -0.0012(6)
C12 0.0258(9) 0.0263(8) 0.0211(8) 0.0023(7) 0.0100(7) -0.0022(7)
C13 0.0201(8) 0.0217(8) 0.0232(8) -0.0023(6) 0.0095(6) -0.0019(6)
C14 0.0286(9) 0.0226(8) 0.0224(8) 0.0058(7) 0.0058(7) 0.0046(7)
C15 0.0316(9) 0.0281(9) 0.0296(10) -0.0013(7) 0.0167(8) 0.0042(7)
C16 0.0160(7) 0.0157(7) 0.0202(8) 0.0011(6) 0.0052(6) -0.0003(5)
C17 0.0221(8) 0.0318(9) 0.0202(8) -0.0016(7) 0.0040(7) -0.0042(7)
C18 0.0258(9) 0.0438(12) 0.0202(9) 0.0031(8) -0.0011(7) -0.0090(8)
C19 0.0181(8) 0.0342(10) 0.0326(10) 0.0131(8) -0.0038(7) -0.0035(7)
C20 0.0154(7) 0.0217(8) 0.0350(10) 0.0099(7) 0.0038(7) 0.0006(6)
C21 0.0190(8) 0.0357(11) 0.0519(13) 0.0057(9) 0.0093(8) 0.0087(8)
C22 0.0183(7) 0.0167(7) 0.0206(8) -0.0012(6) 0.0043(6) 0.0003(6)
C23 0.0238(8) 0.0202(8) 0.0227(8) 0.0022(6) 0.0059(6) -0.0008(6)
C24 0.0278(9) 0.0304(9) 0.0224(9) 0.0023(7) 0.0101(7) 0.0006(7)
C25 0.0246(8) 0.0292(9) 0.0246(9) -0.0029(7) 0.0094(7) 0.0072(7)
C26 0.0203(8) 0.0210(8) 0.0194(8) -0.0001(6) 0.0052(6) 0.0054(6)
C27 0.0134(7) 0.0180(7) 0.0186(7) -0.0017(6) 0.0039(6) 0.0003(5)
C28 0.0205(7) 0.0149(7) 0.0143(7) 0.0003(5) 0.0034(6) 0.0004(6)
C29 0.0240(8) 0.0162(7) 0.0210(8) 0.0010(6) 0.0064(6) -0.0003(6)
C30 0.0327(9) 0.0195(8) 0.0200(8) 0.0011(6) 0.0060(7) -0.0075(7)
C31 0.0443(11) 0.0152(8) 0.0190(8) 0.0013(6) 0.0026(7) -0.0025(7)
C32 0.0375(10) 0.0164(8) 0.0194(8) 0.0007(6) 0.0008(7) 0.0096(7)
C33 0.0235(8) 0.0174(7) 0.0194(8) 0.0001(6) 0.0031(6) 0.0046(6)
B1 0.0143(7) 0.0136(7) 0.0220(9) -0.0012(6) 0.0050(6) 0.0023(6)
C34A 0.075(5) 0.062(4) 0.048(4) 0.002(3) 0.002(3) -0.005(4)
C35A 0.056(3) 0.045(3) 0.047(3) 0.005(2) -0.003(2) 0.006(2)
C34B 0.052(4) 0.058(4) 0.096(6) -0.029(4) 0.014(4) 0.011(3)
C35B 0.051(3) 0.054(3) 0.063(4) -0.015(3) 0.004(3) 0.004(3)
C36B 0.051(4) 0.042(2) 0.038(4) -0.004(3) -0.010(3) 0.016(2)

loop_
_atom_type_symbol
_atom_type_description
_atom_type_scat_dispersion_real
_atom_type_scat_dispersion_imag
_atom_type_scat_source
C C 0.0033 0.0016 'International Tables Vol C Tables 4.2.6.8 and 6.1.1.4'
H H 0.0000 0.0000 'International Tables Vol C Tables 4.2.6.8 and 6.1.1.4'
B B 0.0013 0.0007 'International Tables Vol C Tables 4.2.6.8 and 6.1.1.4'
N N 0.0061 0.0033 'International Tables Vol C Tables 4.2.6.8 and 6.1.1.4'
Ir Ir -1.4442 7.9887 'International Tables Vol C Tables 4.2.6.8 and 6.1.1.4'

loop_
_geom_angle_atom_site_label_1
_geom_angle_atom_site_label_2
_geom_angle_atom_site_label_3
_geom_angle
_geom_angle_site_symmetry_1
_geom_angle_site_symmetry_3
C16 Ir1 C27 92.94(6) . .
C16 Ir1 C28 92.84(6) . .
C27 Ir1 C28 96.07(6) . .
C16 Ir1 N1 176.31(6) . .
C27 Ir1 N1 87.30(6) . .
C28 Ir1 N1 90.80(6) . .
C16 Ir1 N3 89.40(6) . .
C27 Ir1 N3 91.28(6) . .
C28 Ir1 N3 172.19(6) . .
N1 Ir1 N3 86.91(5) . .
C16 Ir1 N5 92.67(6) . .
C27 Ir1 N5 173.30(6) . .
C28 Ir1 N5 87.30(5) . .
N1 Ir1 N5 86.86(5) . .
N3 Ir1 N5 85.13(5) . .
C1 N1 N2 107.23(13) . .
C1 N1 Ir1 134.91(11) . .
N2 N1 Ir1 117.78(10) . .
C3 N2 N1 109.48(13) . .
C3 N2 B1 130.24(13) . .
N1 N2 B1 120.18(12) . .
C6 N3 N4 106.47(13) . .
C6 N3 Ir1 136.14(11) . .
N4 N3 Ir1 117.39(9) . .
C8 N4 N3 110.25(13) . .
C8 N4 B1 129.67(13) . .
N3 N4 B1 119.68(12) . .
C11 N5 N6 106.41(13) . .
C11 N5 Ir1 137.05(11) . .
N6 N5 Ir1 116.32(10) . .
C13 N6 N5 110.18(13) . .
C13 N6 B1 129.72(14) . .
N5 N6 B1 120.10(13) . .
C20 N7 C16 127.94(16) . .
C20 N7 H7N 115.8(14) . .
C16 N7 H7N 116.2(14) . .
N1 C1 C2 109.14(14) . .
N1 C1 C4 123.83(14) . .
C2 C1 C4 127.01(15) . .
C3 C2 C1 106.30(14) . .
C3 C2 H2 126.8 . .
C1 C2 H2 126.9 . .
N2 C3 C2 107.85(14) . .
N2 C3 C5 122.85(15) . .
C2 C3 C5 129.30(15) . .
C1 C4 H4A 109.6 . .
C1 C4 H4B 109.4 . .
H4A C4 H4B 109.5 . .
C1 C4 H4C 109.4 . .
H4A C4 H4C 109.5 . .
H4B C4 H4C 109.5 . .
C3 C5 H5A 109.5 . .
C3 C5 H5B 109.5 . .
H5A C5 H5B 109.5 . .
C3 C5 H5C 109.5 . .
H5A C5 H5C 109.5 . .
H5B C5 H5C 109.5 . .
N3 C6 C7 109.73(14) . .
N3 C6 C9 123.13(14) . .
C7 C6 C9 127.14(15) . .
C8 C7 C6 106.16(14) . .
C8 C7 H7 126.9 . .
C6 C7 H7 127.0 . .
N4 C8 C7 107.38(14) . .
N4 C8 C10 122.99(15) . .
C7 C8 C10 129.63(15) . .
C6 C9 H9A 109.5 . .
C6 C9 H9B 109.4 . .
H9A C9 H9B 109.5 . .
C6 C9 H9C 109.5 . .
H9A C9 H9C 109.5 . .
H9B C9 H9C 109.5 . .
C8 C10 H10A 109.5 . .
C8 C10 H10B 109.5 . .
H10A C10 H10B 109.5 . .
C8 C10 H10C 109.5 . .
H10A C10 H10C 109.5 . .
H10B C10 H10C 109.5 . .
N5 C11 C12 109.60(15) . .
N5 C11 C14 123.66(15) . .
C12 C11 C14 126.74(15) . .
C13 C12 C11 106.25(15) . .
C13 C12 H12 126.9 . .
C11 C12 H12 126.9 . .
N6 C13 C12 107.53(15) . .
N6 C13 C15 122.80(16) . .
C12 C13 C15 129.58(16) . .
C11 C14 H14A 109.5 . .
C11 C14 H14B 109.4 . .
H14A C14 H14B 109.5 . .
C11 C14 H14C 109.5 . .
H14A C14 H14C 109.5 . .
H14B C14 H14C 109.5 . .
C13 C15 H15A 109.4 . .
C13 C15 H15B 109.4 . .
H15A C15 H15B 109.5 . .
C13 C15 H15C 109.6 . .
H15A C15 H15C 109.5 . .
H15B C15 H15C 109.5 . .
N7 C16 C17 112.54(15) . .
N7 C16 Ir1 122.87(12) . .
C17 C16 Ir1 124.54(13) . .
C18 C17 C16 121.66(18) . .
C18 C17 H17 119.2 . .
C16 C17 H17 119.1 . .
C17 C18 C19 121.06(18) . .
C17 C18 H18 119.5 . .
C19 C18 H18 119.4 . .
C20 C19 C18 118.63(16) . .
C20 C19 H19 120.7 . .
C18 C19 H19 120.7 . .
C19 C20 N7 117.94(17) . .
C19 C20 C21 124.98(17) . .
N7 C20 C21 117.06(17) . .
C20 C21 H21A 109.4 . .
C20 C21 H21B 109.4 . .
H21A C21 H21B 109.5 . .
C20 C21 H21C 109.6 . .
H21A C21 H21C 109.5 . .
H21B C21 H21C 109.5 . .
C23 C22 C27 123.25(15) . .
C23 C22 H22 118.4 . .
C27 C22 H22 118.4 . .
C24 C23 C22 120.35(16) . .
C24 C23 H23 119.8 . .
C22 C23 H23 119.9 . .
C25 C24 C23 118.86(16) . .
C25 C24 H24 120.5 . .
C23 C24 H24 120.6 . .
C24 C25 C26 120.24(16) . .
C24 C25 H25 119.9 . .
C26 C25 H25 119.8 . .
C25 C26 C27 123.18(16) . .
C25 C26 H26 118.4 . .
C27 C26 H26 118.4 . .
C22 C27 C26 114.07(15) . .
C22 C27 Ir1 118.48(11) . .
C26 C27 Ir1 127.36(12) . .
C33 C28 C29 114.07(15) . .
C33 C28 Ir1 127.63(12) . .
C29 C28 Ir1 117.69(11) . .
C30 C29 C28 123.23(16) . .
C30 C29 H29 118.4 . .
C28 C29 H29 118.4 . .
C29 C30 C31 120.65(17) . .
C29 C30 H30 119.6 . .
C31 C30 H30 119.8 . .
C32 C31 C30 118.11(16) . .
C32 C31 H31 121.1 . .
C30 C31 H31 120.8 . .
C31 C32 C33 120.59(16) . .
C31 C32 H32 119.6 . .
C33 C32 H32 119.8 . .
C32 C33 C28 123.26(17) . .
C32 C33 H33 118.4 . .
C28 C33 H33 118.4 . .
N4 B1 N2 110.04(13) . .
N4 B1 N6 108.03(13) . .
N2 B1 N6 109.99(13) . .
N4 B1 H1 109.5 . .
N2 B1 H1 109.6 . .
N6 B1 H1 109.6 . .
C35A C34A H34A 109.1 . .
C35A C34A H34B 111.1 . .
H34A C34A H34B 109.5 . .
C35A C34A H34C 108.2 . .
H34A C34A H34C 109.5 . .
H34B C34A H34C 109.5 . .
C35A C34A H34D 70.9 . .
H34A C34A H34D 164.2 . .
H34B C34A H34D 57.8 . .
H34C C34A H34D 84.9 . .
C35A C34A H34E 135.4 . .
H34A C34A H34E 95.7 . .
H34C C34A H34E 96.8 . .
H34D C34A H34E 75.5 . .
C35A C34A H34F 58.3 . .
H34A C34A H34F 103.3 . .
H34B C34A H34F 58.7 . .
H34C C34A H34F 147.3 . .
H34D C34A H34F 62.8 . .
H34E C34A H34F 80.8 . .
C35A C34A H35C 68.1 . .
H34A C34A H35C 52.9 . .
H34B C34A H35C 156.7 . .
H34C C34A H35C 92.2 . .
H34D C34A H35C 135.6 . .
H34E C34A H35C 148.5 . .
H34F C34A H35C 107.0 . .
C36B C35A C34A 114.8(5) 3_657 .
C36B C35A H35A 108.5 3_657 .
C34A C35A H35A 108.4 . .
C36B C35A H35B 109.5 3_657 .
C34A C35A H35B 107.6 . .
H35A C35A H35B 107.7 . .
C36B C35A H34F 157.4 3_657 .
C34A C35A H34F 60.1 . .
H35A C35A H34F 93.6 . .
H35B C35A H34F 57.2 . .
C36B C35A H36A 60.3 3_657 .
C34A C35A H36A 136.2 . .
H35A C35A H36A 49.1 . .
H35B C35A H36A 114.9 . .
H34F C35A H36A 140.1 . .
C36B C35A H36B 55.1 3_657 .
C34A C35A H36B 152.3 . .
H35A C35A H36B 99.2 . .
H35B C35A H36B 60.9 . .
H34F C35A H36B 117.8 . .
H36A C35A H36B 65.4 . .
C35B C34B H34B 131.1 . .
C35B C34B H34C 54.8 . .
H34B C34B H34C 87.2 . .
C35B C34B H34D 110.4 . .
H34B C34B H34D 100.0 . .
H34C C34B H34D 92.8 . .
C35B C34B H34E 108.5 . .
H34C C34B H34E 66.5 . .
H34D C34B H34E 109.5 . .
C35B C34B H34F 109.5 . .
H34B C34B H34F 94.5 . .
H34C C34B H34F 156.9 . .
H34D C34B H34F 109.5 . .
H34E C34B H34F 109.5 . .
C36B C35B C34B 112.3(6) . .
C36B C35B H34A 141.1 . .
C34B C35B H34A 63.3 . .
C36B C35B H34C 149.6 . .
C34B C35B H34C 60.7 . .
H34A C35B H34C 65.7 . .
C36B C35B H35C 108.9 . .
C34B C35B H35C 110.0 . .
H34A C35B H35C 49.2 . .
H34C C35B H35C 101.0 . .
C36B C35B H35D 108.8 . .
C34B C35B H35D 109.0 . .
H34A C35B H35D 108.8 . .
H34C C35B H35D 54.6 . .
H35C C35B H35D 107.8 . .
C35B C36B C35A 116.6(4) . 3_657
C35B C36B H35A 68.5 . .
C35A C36B H35A 157.6 3_657 .
C35B C36B H36A 108.0 . .
C35A C36B H36A 107.8 3_657 .
H35A C36B H36A 52.0 . .
C35B C36B H36B 108.0 . .
C35A C36B H36B 108.8 3_657 .
H35A C36B H36B 88.7 . .
H36A C36B H36B 107.3 . .

loop_
_geom_bond_atom_site_label_1
_geom_bond_atom_site_label_2
_geom_bond_distance
_geom_bond_site_symmetry_2
Ir1 C16 1.9821(16) .
Ir1 C27 2.0463(16) .
Ir1 C28 2.0567(16) .
Ir1 N1 2.1174(13) .
Ir1 N3 2.1570(13) .
Ir1 N5 2.1873(14) .
N1 C1 1.342(2) .
N1 N2 1.3726(18) .
N2 C3 1.357(2) .
N2 B1 1.538(2) .
N3 C6 1.340(2) .
N3 N4 1.3727(17) .
N4 C8 1.350(2) .
N4 B1 1.538(2) .
N5 C11 1.346(2) .
N5 N6 1.3748(18) .
N6 C13 1.353(2) .
N6 B1 1.539(2) .
N7 C20 1.364(2) .
N7 C16 1.366(2) .
N7 H7N 0.853(15) .
C1 C2 1.402(2) .
C1 C4 1.496(2) .
C2 C3 1.376(2) .
C2 H2 0.9500 .
C3 C5 1.493(2) .
C4 H4A 0.9800 .
C4 H4B 0.9800 .
C4 H4C 0.9800 .
C5 H5A 0.9800 .
C5 H5B 0.9800 .
C5 H5C 0.9800 .
C6 C7 1.396(2) .
C6 C9 1.494(2) .
C7 C8 1.381(2) .
C7 H7 0.9500 .
C8 C10 1.493(2) .
C9 H9A 0.9800 .
C9 H9B 0.9800 .
C9 H9C 0.9800 .
C10 H10A 0.9800 .
C10 H10B 0.9800 .
C10 H10C 0.9800 .
C11 C12 1.398(2) .
C11 C14 1.495(2) .
C12 C13 1.379(3) .
C12 H12 0.9500 .
C13 C15 1.497(2) .
C14 H14A 0.9800 .
C14 H14B 0.9800 .
C14 H14C 0.9800 .
C15 H15A 0.9800 .
C15 H15B 0.9800 .
C15 H15C 0.9800 .
C16 C17 1.422(2) .
C17 C18 1.373(3) .
C17 H17 0.9500 .
C18 C19 1.402(3) .
C18 H18 0.9500 .
C19 C20 1.358(3) .
C19 H19 0.9500 .
C20 C21 1.499(3) .
C21 H21A 0.9800 .
C21 H21B 0.9800 .
C21 H21C 0.9800 .
C22 C23 1.389(2) .
C22 C27 1.413(2) .
C22 H22 0.9500 .
C23 C24 1.386(2) .
C23 H23 0.9500 .
C24 C25 1.383(3) .
C24 H24 0.9500 .
C25 C26 1.394(2) .
C25 H25 0.9500 .
C26 C27 1.413(2) .
C26 H26 0.9500 .
C28 C33 1.406(2) .
C28 C29 1.413(2) .
C29 C30 1.386(2) .
C29 H29 0.9500 .
C30 C31 1.388(3) .
C30 H30 0.9500 .
C31 C32 1.386(3) .
C31 H31 0.9500 .
C32 C33 1.392(2) .
C32 H32 0.9500 .
C33 H33 0.9500 .
B1 H1 1.0000 .
C34A C35A 1.515(9) .
C34A H34A 0.9800 .
C34A H34B 0.9800 .
C34A H34C 0.9800 .
C34A H34E 0.8683 .
C35A C36B 1.514(8) 3_657
C35A H35A 0.9900 .
C35A H35B 0.9900 .
C34B C35B 1.494(8) .
C34B H34B 0.7661 .
C34B H34D 0.9800 .
C34B H34E 0.9800 .
C34B H34F 0.9800 .
C35B C36B 1.493(9) .
C35B H35C 0.9900 .
C35B H35D 0.9900 .
C36B C35A 1.514(8) 3_657
C36B H36A 0.9900 .
C36B H36B 0.9900 .

loop_
_geom_torsion_atom_site_label_1
_geom_torsion_atom_site_label_2
_geom_torsion_atom_site_label_3
_geom_torsion_atom_site_label_4
_geom_torsion
_geom_torsion_site_symmetry_4
C27 Ir1 N1 C1 -46.37(16) .
C28 Ir1 N1 C1 49.67(16) .
N3 Ir1 N1 C1 -137.80(16) .
N5 Ir1 N1 C1 136.92(16) .
C27 Ir1 N1 N2 137.35(11) .
C28 Ir1 N1 N2 -126.61(11) .
N3 Ir1 N1 N2 45.92(11) .
N5 Ir1 N1 N2 -39.36(11) .
C1 N1 N2 C3 -0.41(17) .
Ir1 N1 N2 C3 176.83(10) .
C1 N1 N2 B1 176.30(13) .
Ir1 N1 N2 B1 -6.46(17) .
C16 Ir1 N3 C6 -40.03(17) .
C27 Ir1 N3 C6 52.91(17) .
N1 Ir1 N3 C6 140.14(16) .
N5 Ir1 N3 C6 -132.76(17) .
C16 Ir1 N3 N4 140.39(12) .
C27 Ir1 N3 N4 -126.68(11) .
N1 Ir1 N3 N4 -39.45(11) .
N5 Ir1 N3 N4 47.66(11) .
C6 N3 N4 C8 0.68(18) .
Ir1 N3 N4 C8 -179.62(10) .
C6 N3 N4 B1 174.20(14) .
Ir1 N3 N4 B1 -6.10(17) .
C16 Ir1 N5 C11 43.68(17) .
C28 Ir1 N5 C11 -49.04(16) .
N1 Ir1 N5 C11 -139.99(16) .
N3 Ir1 N5 C11 132.85(16) .
C16 Ir1 N5 N6 -130.05(11) .
C28 Ir1 N5 N6 137.23(11) .
N1 Ir1 N5 N6 46.28(11) .
N3 Ir1 N5 N6 -40.88(11) .
C11 N5 N6 C13 -1.43(17) .
Ir1 N5 N6 C13 174.12(10) .
C11 N5 N6 B1 177.95(13) .
Ir1 N5 N6 B1 -6.50(17) .
N2 N1 C1 C2 0.80(17) .
Ir1 N1 C1 C2 -175.76(12) .
N2 N1 C1 C4 -177.99(14) .
Ir1 N1 C1 C4 5.5(2) .
N1 C1 C2 C3 -0.88(19) .
C4 C1 C2 C3 177.85(16) .
N1 N2 C3 C2 -0.14(18) .
B1 N2 C3 C2 -176.42(15) .
N1 N2 C3 C5 -179.42(15) .
B1 N2 C3 C5 4.3(3) .
C1 C2 C3 N2 0.62(18) .
C1 C2 C3 C5 179.83(17) .
N4 N3 C6 C7 -0.36(18) .
Ir1 N3 C6 C7 -179.98(12) .
N4 N3 C6 C9 178.78(15) .
Ir1 N3 C6 C9 -0.8(3) .
N3 C6 C7 C8 -0.07(19) .
C9 C6 C7 C8 -179.17(16) .
N3 N4 C8 C7 -0.73(18) .
B1 N4 C8 C7 -173.41(15) .
N3 N4 C8 C10 179.23(15) .
B1 N4 C8 C10 6.5(3) .
C6 C7 C8 N4 0.48(19) .
C6 C7 C8 C10 -179.47(17) .
N6 N5 C11 C12 0.57(18) .
Ir1 N5 C11 C12 -173.57(12) .
N6 N5 C11 C14 -179.82(15) .
Ir1 N5 C11 C14 6.0(3) .
N5 C11 C12 C13 0.5(2) .
C14 C11 C12 C13 -179.13(17) .
N5 N6 C13 C12 1.73(19) .
B1 N6 C13 C12 -177.57(15) .
N5 N6 C13 C15 -175.10(15) .
B1 N6 C13 C15 5.6(3) .
C11 C12 C13 N6 -1.3(2) .
C11 C12 C13 C15 175.22(18) .
C20 N7 C16 C17 -4.9(2) .
C20 N7 C16 Ir1 177.49(13) .
C27 Ir1 C16 N7 29.36(14) .
C28 Ir1 C16 N7 -66.87(14) .
N3 Ir1 C16 N7 120.61(13) .
N5 Ir1 C16 N7 -154.30(13) .
C27 Ir1 C16 C17 -148.00(14) .
C28 Ir1 C16 C17 115.77(15) .
N3 Ir1 C16 C17 -56.75(14) .
N5 Ir1 C16 C17 28.35(14) .
N7 C16 C17 C18 3.2(2) .
Ir1 C16 C17 C18 -179.23(14) .
C16 C17 C18 C19 0.9(3) .
C17 C18 C19 C20 -4.0(3) .
C18 C19 C20 N7 2.6(3) .
C18 C19 C20 C21 -179.10(18) .
C16 N7 C20 C19 2.1(3) .
C16 N7 C20 C21 -176.36(17) .
C27 C22 C23 C24 0.3(3) .
C22 C23 C24 C25 -2.0(3) .
C23 C24 C25 C26 1.3(3) .
C24 C25 C26 C27 1.1(3) .
C23 C22 C27 C26 1.9(2) .
C23 C22 C27 Ir1 178.69(13) .
C25 C26 C27 C22 -2.6(2) .
C25 C26 C27 Ir1 -179.03(13) .
C16 Ir1 C27 C22 119.14(13) .
C28 Ir1 C27 C22 -147.68(13) .
N1 Ir1 C27 C22 -57.16(13) .
N3 Ir1 C27 C22 29.68(13) .
C16 Ir1 C27 C26 -64.58(15) .
C28 Ir1 C27 C26 28.59(15) .
N1 Ir1 C27 C26 119.11(15) .
N3 Ir1 C27 C26 -154.04(14) .
C16 Ir1 C28 C33 27.58(15) .
C27 Ir1 C28 C33 -65.69(15) .
N1 Ir1 C28 C33 -153.06(14) .
N5 Ir1 C28 C33 120.12(14) .
C16 Ir1 C28 C29 -142.87(13) .
C27 Ir1 C28 C29 123.86(13) .
N1 Ir1 C28 C29 36.49(12) .
N5 Ir1 C28 C29 -50.33(12) .
C33 C28 C29 C30 -2.4(2) .
Ir1 C28 C29 C30 169.29(13) .
C28 C29 C30 C31 0.1(3) .
C29 C30 C31 C32 2.2(3) .
C30 C31 C32 C33 -2.1(3) .
C31 C32 C33 C28 -0.5(3) .
C29 C28 C33 C32 2.6(2) .
Ir1 C28 C33 C32 -168.11(13) .
C8 N4 B1 N2 -125.58(17) .
N3 N4 B1 N2 62.33(18) .
C8 N4 B1 N6 114.32(17) .
N3 N4 B1 N6 -57.77(18) .
C3 N2 B1 N4 120.85(17) .
N1 N2 B1 N4 -55.08(18) .
C3 N2 B1 N6 -120.24(17) .
N1 N2 B1 N6 63.82(18) .
C13 N6 B1 N4 -115.19(17) .
N5 N6 B1 N4 65.57(17) .
C13 N6 B1 N2 124.68(17) .
N5 N6 B1 N2 -54.56(18) .
C34B C35B C36B C35A -179.8(5) 3_657
